data_4029702
loop_
_publ_author_name
'Grirrane, Abdessamad'
'Garcia, Hermenegildo'
'Alvarez, Eleuterio'

_publ_section_title
;
 Isolation and X-ray characterization of palladium-N complexes in the
 guanylation of aromatic amines. Mechanistic implications.
;
_journal_name_full 'Beilstein journal of organic chemistry'
_journal_page_first 1455
_journal_page_last 1462
_journal_paper_doi 10.3762/bjoc.9.165
_journal_volume 9
_journal_year 2013
_chemical_formula_moiety 'C28 H42 Cl2 N6 O4 Pd'
_chemical_formula_sum 'C28 H42 Cl2 N6 O4 Pd'
_chemical_formula_weight 703.98
_chemical_name_systematic
; 
 ? 
;
_space_group_IT_number 14
_symmetry_cell_setting monoclinic
_symmetry_space_group_name_Hall '-P 2yn'
_symmetry_space_group_name_H-M 'P 1 21/n 1'
_atom_sites_solution_hydrogens geom
_atom_sites_solution_primary direct
_atom_sites_solution_secondary difmap
_audit_creation_method SHELXL-97
_cell_angle_alpha 90.00
_cell_angle_beta 111.5630(10)
_cell_angle_gamma 90.00
_cell_formula_units_Z 2
_cell_length_a 11.2008(3)
_cell_length_b 13.5909(4)
_cell_length_c 11.5265(4)
_cell_measurement_reflns_used 6629
_cell_measurement_temperature 173(2)
_cell_measurement_theta_max 29.43
_cell_measurement_theta_min 2.42
_cell_volume 1631.86(9)
_computing_cell_refinement 'APEX2 Software Suite (Bruker, 2007)'
_computing_data_collection 'APEX2 Software Suite (Bruker, 2007)'
_computing_data_reduction 'APEX2 Software Suite (Bruker, 2007)'
_computing_molecular_graphics 'SHELXTL (Sheldrick, 2008)'
_computing_publication_material 'SHELXTL and publCIF (Westrip, 2010)'
_computing_structure_refinement 'SHELXL97 (Sheldrick, 2008)'
_computing_structure_solution 'SIR2002 (Burla et al., 2003)'
_diffrn_ambient_temperature 173(2)
_diffrn_detector_area_resol_mean 8.26
_diffrn_measured_fraction_theta_full 0.991
_diffrn_measured_fraction_theta_max 0.991
_diffrn_measurement_device_type
;
 Bruker-Nonius X8kappa APEX II CCD area detector
;
_diffrn_measurement_method 'phi and omega scans with narrow frames'
_diffrn_radiation_monochromator graphite
_diffrn_radiation_source 'fine-focus sealed tube'
_diffrn_radiation_type MoK\a
_diffrn_radiation_wavelength 0.71073
_diffrn_reflns_av_R_equivalents 0.0231
_diffrn_reflns_av_unetI/netI 0.0173
_diffrn_reflns_limit_h_max 13
_diffrn_reflns_limit_h_min -9
_diffrn_reflns_limit_k_max 16
_diffrn_reflns_limit_k_min -16
_diffrn_reflns_limit_l_max 12
_diffrn_reflns_limit_l_min -13
_diffrn_reflns_number 14535
_diffrn_reflns_theta_full 25.25
_diffrn_reflns_theta_max 25.25
_diffrn_reflns_theta_min 2.17
_diffrn_standards_decay_% 0
_exptl_absorpt_coefficient_mu 0.774
_exptl_absorpt_correction_T_max 0.8905
_exptl_absorpt_correction_T_min 0.8301
_exptl_absorpt_correction_type multi-scan
_exptl_absorpt_process_details
;
program SADABS, Bruker (2001).
;
_exptl_crystal_colour orange
_exptl_crystal_density_diffrn 1.433
_exptl_crystal_density_method 'not measured'
_exptl_crystal_description prism
_exptl_crystal_F_000 728
_exptl_crystal_size_max 0.25
_exptl_crystal_size_mid 0.20
_exptl_crystal_size_min 0.15
_refine_diff_density_max 0.404
_refine_diff_density_min -0.203
_refine_diff_density_rms 0.057
_refine_ls_extinction_method none
_refine_ls_goodness_of_fit_ref 1.081
_refine_ls_hydrogen_treatment mixed
_refine_ls_matrix_type full
_refine_ls_number_parameters 197
_refine_ls_number_reflns 2945
_refine_ls_number_restraints 2
_refine_ls_restrained_S_all 1.080
_refine_ls_R_factor_all 0.0307
_refine_ls_R_factor_gt 0.0261
_refine_ls_shift/su_max 0.000
_refine_ls_shift/su_mean 0.000
_refine_ls_structure_factor_coef Fsqd
_refine_ls_weighting_details 'calc w=1/[\s^2^(Fo^2^)+(0.0560P)^2^+0.3946P] where P=(Fo^2^+2Fc^2^)/3'
_refine_ls_weighting_scheme calc
_refine_ls_wR_factor_gt 0.0796
_refine_ls_wR_factor_ref 0.0822
_reflns_number_gt 2498
_reflns_number_total 2945
_reflns_threshold_expression >2sigma(I)
_cod_data_source_file 1860-5397-9-165-S2.cif
_cod_data_source_block 4b
_cod_depositor_comments
;
The following automatic conversions were performed:

'_symmetry_cell_setting' value 'Monoclinic' changed to 'monoclinic'
according to
/usr/data/users/saulius/automatic-downloads/retrospective/Beilstein/lib/dictionaries/cif_core.dic
dictionary named 'cif_core.dic' version 2.4.2 from 2011-04-26.

Automatic conversion script
Id: cif_fix_values 2281 2013-09-26 08:29:07Z andrius 
;
_cod_original_sg_symbol_H-M 'P 21/n'
_cod_database_code 4029702

loop_
_symmetry_equiv_pos_as_xyz
'x, y, z'
'-x+1/2, y+1/2, -z+1/2'
'-x, -y, -z'
'x-1/2, -y-1/2, z-1/2'

loop_
_atom_site_label
_atom_site_type_symbol
_atom_site_fract_x
_atom_site_fract_y
_atom_site_fract_z
_atom_site_U_iso_or_equiv
_atom_site_adp_type
_atom_site_occupancy
_atom_site_symmetry_multiplicity
_atom_site_calc_flag
_atom_site_refinement_flags
Pd1 Pd 0.5000 0.0000 0.5000 0.02334(11) Uani 1 2 d S
Cl1 Cl 0.34466(6) 0.07500(4) 0.33335(6) 0.03800(17) Uani 1 1 d .
O1 O 0.02578(18) 0.09278(13) 0.6749(2) 0.0522(5) Uani 1 1 d .
O2 O 0.02206(18) -0.07391(13) 0.7132(2) 0.0513(5) Uani 1 1 d .
N1 N 0.43754(17) 0.07421(12) 0.61909(17) 0.0281(4) Uani 1 1 d .
N2 N 0.5154(2) 0.21973(13) 0.5761(2) 0.0332(5) Uani 1 1 d D
H2N H 0.489(2) 0.200(3) 0.5001(18) 0.050 Uiso 1 1 d D
N3 N 0.4970(2) 0.19921(14) 0.7696(2) 0.0346(5) Uani 1 1 d D
H3N H 0.514(3) 0.2603(13) 0.779(3) 0.052 Uiso 1 1 d D
C1 C 0.4838(2) 0.16307(15) 0.6560(2) 0.0279(5) Uani 1 1 d .
C2 C 0.3384(2) 0.03387(17) 0.6532(2) 0.0264(5) Uani 1 1 d .
C3 C 0.2342(2) 0.09383(16) 0.6494(2) 0.0321(5) Uani 1 1 d .
H3 H 0.2328 0.1623 0.6322 0.039 Uiso 1 1 calc R
C4 C 0.1356(2) 0.04923(17) 0.6716(2) 0.0342(5) Uani 1 1 d .
C5 C 0.1345(2) -0.05010(18) 0.6948(2) 0.0345(5) Uani 1 1 d .
C6 C 0.2343(2) -0.10961(17) 0.7000(2) 0.0370(6) Uani 1 1 d .
H6 H 0.2337 -0.1780 0.7170 0.044 Uiso 1 1 calc R
C7 C 0.3375(2) -0.06569(16) 0.6791(2) 0.0324(5) Uani 1 1 d .
H7 H 0.4089 -0.1051 0.6828 0.039 Uiso 1 1 calc R
C8 C -0.0552(3) 0.01288(17) 0.6801(3) 0.0439(7) Uani 1 1 d .
H8A H -0.1253 0.0040 0.5980 0.053 Uiso 1 1 calc R
H8B H -0.0940 0.0265 0.7430 0.053 Uiso 1 1 calc R
C9 C 0.6252(3) 0.28730(17) 0.6082(3) 0.0403(6) Uani 1 1 d .
H9 H 0.6370 0.3194 0.6897 0.048 Uiso 1 1 calc R
C10 C 0.7467(3) 0.2278(2) 0.6231(4) 0.0646(9) Uani 1 1 d .
H10A H 0.7601 0.1776 0.6877 0.097 Uiso 1 1 calc R
H10B H 0.8210 0.2720 0.6472 0.097 Uiso 1 1 calc R
H10C H 0.7364 0.1958 0.5437 0.097 Uiso 1 1 calc R
C11 C 0.5966(4) 0.3643(3) 0.5113(4) 0.0833(12) Uani 1 1 d .
H11A H 0.5739 0.3334 0.4292 0.125 Uiso 1 1 calc R
H11B H 0.6725 0.4061 0.5277 0.125 Uiso 1 1 calc R
H11C H 0.5247 0.4046 0.5129 0.125 Uiso 1 1 calc R
C12 C 0.5383(3) 0.13981(19) 0.8833(2) 0.0431(6) Uani 1 1 d .
H12 H 0.5052 0.0714 0.8603 0.052 Uiso 1 1 calc R
C13 C 0.4821(3) 0.1798(3) 0.9735(3) 0.0706(11) Uani 1 1 d .
H13A H 0.5074 0.2488 0.9918 0.106 Uiso 1 1 calc R
H13B H 0.5140 0.1415 1.0509 0.106 Uiso 1 1 calc R
H13C H 0.3883 0.1752 0.9368 0.106 Uiso 1 1 calc R
C14 C 0.6838(3) 0.1351(3) 0.9412(3) 0.0803(11) Uani 1 1 d .
H14A H 0.7171 0.1055 0.8817 0.120 Uiso 1 1 calc R
H14B H 0.7097 0.0951 1.0172 0.120 Uiso 1 1 calc R
H14C H 0.7184 0.2018 0.9620 0.120 Uiso 1 1 calc R

loop_
_atom_site_aniso_label
_atom_site_aniso_U_11
_atom_site_aniso_U_22
_atom_site_aniso_U_33
_atom_site_aniso_U_23
_atom_site_aniso_U_13
_atom_site_aniso_U_12
Pd1 0.02072(18) 0.02328(15) 0.02740(16) -0.00211(8) 0.01047(12) 0.00032(8)
Cl1 0.0265(3) 0.0443(3) 0.0384(3) 0.0063(3) 0.0063(3) 0.0037(3)
O1 0.0320(11) 0.0403(10) 0.0964(16) 0.0082(10) 0.0378(11) 0.0039(8)
O2 0.0396(11) 0.0392(10) 0.0893(15) 0.0133(10) 0.0406(11) -0.0004(9)
N1 0.0273(11) 0.0256(9) 0.0365(10) -0.0047(8) 0.0177(9) -0.0032(8)
N2 0.0338(12) 0.0289(9) 0.0402(11) -0.0066(8) 0.0176(10) -0.0090(8)
N3 0.0360(12) 0.0274(9) 0.0432(12) -0.0101(9) 0.0177(10) -0.0043(8)
C1 0.0209(12) 0.0273(11) 0.0377(12) -0.0038(9) 0.0133(10) 0.0009(9)
C2 0.0253(13) 0.0279(10) 0.0288(11) -0.0039(9) 0.0131(10) -0.0036(9)
C3 0.0290(14) 0.0282(11) 0.0432(13) 0.0004(10) 0.0179(11) -0.0021(10)
C4 0.0268(14) 0.0338(13) 0.0454(14) 0.0002(11) 0.0173(12) 0.0021(10)
C5 0.0284(14) 0.0358(13) 0.0451(14) 0.0034(10) 0.0204(12) -0.0029(10)
C6 0.0407(16) 0.0275(11) 0.0486(14) 0.0057(10) 0.0232(13) 0.0000(10)
C7 0.0271(13) 0.0316(12) 0.0416(13) -0.0003(10) 0.0162(11) 0.0024(10)
C8 0.0325(17) 0.0404(14) 0.067(2) -0.0011(12) 0.0272(15) -0.0047(11)
C9 0.0385(15) 0.0342(12) 0.0567(16) -0.0110(11) 0.0278(13) -0.0134(10)
C10 0.0416(19) 0.070(2) 0.095(3) -0.0315(18) 0.0390(18) -0.0128(15)
C11 0.086(3) 0.063(2) 0.095(3) 0.0208(19) 0.026(2) -0.0315(19)
C12 0.0445(16) 0.0425(14) 0.0389(14) -0.0081(11) 0.0111(12) -0.0057(12)
C13 0.060(2) 0.111(3) 0.0469(17) 0.0089(19) 0.0268(16) 0.022(2)
C14 0.061(2) 0.119(3) 0.057(2) -0.002(2) 0.0183(18) 0.036(2)

loop_
_atom_type_symbol
_atom_type_description
_atom_type_scat_dispersion_real
_atom_type_scat_dispersion_imag
_atom_type_scat_source
C C 0.0033 0.0016 'International Tables Vol C Tables 4.2.6.8 and 6.1.1.4'
H H 0.0000 0.0000 'International Tables Vol C Tables 4.2.6.8 and 6.1.1.4'
N N 0.0061 0.0033 'International Tables Vol C Tables 4.2.6.8 and 6.1.1.4'
O O 0.0106 0.0060 'International Tables Vol C Tables 4.2.6.8 and 6.1.1.4'
Cl Cl 0.1484 0.1585 'International Tables Vol C Tables 4.2.6.8 and 6.1.1.4'
Pd Pd -0.9988 1.0072 'International Tables Vol C Tables 4.2.6.8 and 6.1.1.4'

loop_
_geom_angle_atom_site_label_1
_geom_angle_atom_site_label_2
_geom_angle_atom_site_label_3
_geom_angle
_geom_angle_site_symmetry_1
_geom_angle_site_symmetry_3
N1 Pd1 N1 180.00(7) . 3_656
N1 Pd1 Cl1 90.09(6) . .
N1 Pd1 Cl1 89.91(6) 3_656 .
N1 Pd1 Cl1 89.91(6) . 3_656
N1 Pd1 Cl1 90.09(6) 3_656 3_656
Cl1 Pd1 Cl1 180.00(3) . 3_656
C4 O1 C8 105.16(19) . .
C5 O2 C8 105.13(18) . .
C1 N1 C2 121.25(17) . .
C1 N1 Pd1 118.77(14) . .
C2 N1 Pd1 119.78(13) . .
C1 N2 C9 126.3(2) . .
C1 N2 H2N 116(2) . .
C9 N2 H2N 113(2) . .
C1 N3 C12 123.53(19) . .
C1 N3 H3N 114(2) . .
C12 N3 H3N 117(2) . .
N1 C1 N2 118.3(2) . .
N1 C1 N3 122.2(2) . .
N2 C1 N3 119.48(19) . .
C7 C2 C3 119.93(19) . .
C7 C2 N1 120.37(19) . .
C3 C2 N1 119.4(2) . .
C4 C3 C2 117.1(2) . .
C4 C3 H3 121.5 . .
C2 C3 H3 121.5 . .
C3 C4 O1 127.4(2) . .
C3 C4 C5 122.5(2) . .
O1 C4 C5 110.08(19) . .
C6 C5 O2 129.0(2) . .
C6 C5 C4 121.6(2) . .
O2 C5 C4 109.36(19) . .
C5 C6 C7 117.1(2) . .
C5 C6 H6 121.4 . .
C7 C6 H6 121.4 . .
C2 C7 C6 121.7(2) . .
C2 C7 H7 119.1 . .
C6 C7 H7 119.1 . .
O1 C8 O2 107.8(2) . .
O1 C8 H8A 110.1 . .
O2 C8 H8A 110.1 . .
O1 C8 H8B 110.1 . .
O2 C8 H8B 110.1 . .
H8A C8 H8B 108.5 . .
N2 C9 C11 108.9(3) . .
N2 C9 C10 108.9(2) . .
C11 C9 C10 113.2(3) . .
N2 C9 H9 108.6 . .
C11 C9 H9 108.6 . .
C10 C9 H9 108.6 . .
C9 C10 H10A 109.5 . .
C9 C10 H10B 109.5 . .
H10A C10 H10B 109.5 . .
C9 C10 H10C 109.5 . .
H10A C10 H10C 109.5 . .
H10B C10 H10C 109.5 . .
C9 C11 H11A 109.5 . .
C9 C11 H11B 109.5 . .
H11A C11 H11B 109.5 . .
C9 C11 H11C 109.5 . .
H11A C11 H11C 109.5 . .
H11B C11 H11C 109.5 . .
N3 C12 C13 110.3(2) . .
N3 C12 C14 110.6(3) . .
C13 C12 C14 111.5(3) . .
N3 C12 H12 108.1 . .
C13 C12 H12 108.1 . .
C14 C12 H12 108.1 . .
C12 C13 H13A 109.5 . .
C12 C13 H13B 109.5 . .
H13A C13 H13B 109.5 . .
C12 C13 H13C 109.5 . .
H13A C13 H13C 109.5 . .
H13B C13 H13C 109.5 . .
C12 C14 H14A 109.5 . .
C12 C14 H14B 109.5 . .
H14A C14 H14B 109.5 . .
C12 C14 H14C 109.5 . .
H14A C14 H14C 109.5 . .
H14B C14 H14C 109.5 . .

loop_
_geom_bond_atom_site_label_1
_geom_bond_atom_site_label_2
_geom_bond_distance
_geom_bond_site_symmetry_2
Pd1 N1 2.0241(17) .
Pd1 N1 2.0241(17) 3_656
Pd1 Cl1 2.3021(6) .
Pd1 Cl1 2.3021(6) 3_656
O1 C4 1.378(3) .
O1 C8 1.430(3) .
O2 C5 1.390(3) .
O2 C8 1.430(3) .
N1 C1 1.322(3) .
N1 C2 1.418(3) .
N2 C1 1.344(3) .
N2 C9 1.469(3) .
N2 H2N 0.858(17) .
N3 C1 1.355(3) .
N3 C12 1.462(3) .
N3 H3N 0.849(17) .
C2 C7 1.387(3) .
C2 C3 1.411(3) .
C3 C4 1.364(3) .
C3 H3 0.9500 .
C4 C5 1.377(4) .
C5 C6 1.364(3) .
C6 C7 1.398(3) .
C6 H6 0.9500 .
C7 H7 0.9500 .
C8 H8A 0.9900 .
C8 H8B 0.9900 .
C9 C11 1.477(4) .
C9 C10 1.538(4) .
C9 H9 1.0000 .
C10 H10A 0.9800 .
C10 H10B 0.9800 .
C10 H10C 0.9800 .
C11 H11A 0.9800 .
C11 H11B 0.9800 .
C11 H11C 0.9800 .
C12 C13 1.501(4) .
C12 C14 1.518(4) .
C12 H12 1.0000 .
C13 H13A 0.9800 .
C13 H13B 0.9800 .
C13 H13C 0.9800 .
C14 H14A 0.9800 .
C14 H14B 0.9800 .
C14 H14C 0.9800 .

loop_
_geom_hbond_atom_site_label_D
_geom_hbond_atom_site_label_H
_geom_hbond_atom_site_label_A
_geom_hbond_distance_DH
_geom_hbond_distance_HA
_geom_hbond_distance_DA
_geom_hbond_angle_DHA
_geom_hbond_site_symmetry_A
N2 H2N Cl1 0.858(17) 2.63(2) 3.380(2) 147(3) .
N3 H3N O2 0.849(17) 2.298(19) 3.102(3) 158(3) 2_556

loop_
_geom_torsion_atom_site_label_1
_geom_torsion_atom_site_label_2
_geom_torsion_atom_site_label_3
_geom_torsion_atom_site_label_4
_geom_torsion
_geom_torsion_site_symmetry_1
Cl1 Pd1 N1 C1 -86.74(17) .
Cl1 Pd1 N1 C1 93.26(17) 3_656
Cl1 Pd1 N1 C2 88.22(16) .
Cl1 Pd1 N1 C2 -91.78(16) 3_656
C2 N1 C1 N2 -142.4(2) .
Pd1 N1 C1 N2 32.5(3) .
C2 N1 C1 N3 35.9(3) .
Pd1 N1 C1 N3 -149.27(17) .
C9 N2 C1 N1 -142.8(2) .
C9 N2 C1 N3 38.9(3) .
C12 N3 C1 N1 38.4(3) .
C12 N3 C1 N2 -143.4(2) .
C1 N1 C2 C7 -143.5(2) .
Pd1 N1 C2 C7 41.6(3) .
C1 N1 C2 C3 42.3(3) .
Pd1 N1 C2 C3 -132.52(18) .
C7 C2 C3 C4 -0.3(3) .
N1 C2 C3 C4 173.9(2) .
C2 C3 C4 O1 178.7(2) .
C2 C3 C4 C5 -1.0(4) .
C8 O1 C4 C3 170.4(3) .
C8 O1 C4 C5 -9.8(3) .
C8 O2 C5 C6 -172.3(3) .
C8 O2 C5 C4 9.1(3) .
C3 C4 C5 C6 1.6(4) .
O1 C4 C5 C6 -178.2(3) .
C3 C4 C5 O2 -179.7(3) .
O1 C4 C5 O2 0.4(3) .
O2 C5 C6 C7 -179.1(3) .
C4 C5 C6 C7 -0.7(4) .
C3 C2 C7 C6 1.1(3) .
N1 C2 C7 C6 -173.1(2) .
C5 C6 C7 C2 -0.6(4) .
C4 O1 C8 O2 15.3(3) .
C5 O2 C8 O1 -15.1(3) .
C1 N2 C9 C11 -155.5(3) .
C1 N2 C9 C10 80.6(3) .
C1 N3 C12 C13 -151.1(3) .
C1 N3 C12 C14 85.1(3) .
